data_8000035
loop_
_publ_author_name
'Noriyuki Matsuura'
'Asako Igashira-Kamiyama'
'Tatsuya Kawamoto'
'Takumi Konno'

_publ_contact_author
;
     Takumi Konno
  Department of Chemistry, Graduate School of Science, Osaka University, 
Toyonaka, Osaka, 560-0043, Japan
;
_publ_section_title
;
 Meso and Racemic Isomers of a New S-Bridged Diruthenium(II) Complex
 with Pendant Aminoalkyl Groups
;
_journal_issue 9
_journal_name_full 'Chemistry Letters'
_journal_page_first 1252
_journal_paper_doi 10.1246/cl.2005.1252
_journal_volume 34
_journal_year 2005
_chemical_formula_moiety 'C50 H55 Cl4 N13 O16 Ru2 S2'
_chemical_formula_sum 'C50 H55 Cl4 N13 O16 Ru2 S2'
_chemical_formula_weight 1502.13
_space_group_IT_number 14
_symmetry_cell_setting monoclinic
_symmetry_space_group_name_Hall '-P 2yn'
_symmetry_space_group_name_H-M 'P 1 21/n 1'
_atom_sites_solution_hydrogens geom
_atom_sites_solution_primary direct
_atom_sites_solution_secondary difmap
_cell_angle_alpha 90.00
_cell_angle_beta 90.742(11)
_cell_angle_gamma 90.00
_cell_formula_units_Z 4
_cell_length_a 19.153(6)
_cell_length_b 12.397(4)
_cell_length_c 25.539(4)
_cell_measurement_reflns_used 28456
_cell_measurement_temperature 200(2)
_cell_measurement_theta_max 27.5
_cell_measurement_theta_min 3.1
_cell_volume 6063(3)
_computing_cell_refinement PROCESS-AUTO
_computing_data_collection PROCESS-AUTO
_computing_data_reduction CrystalStructure
_computing_publication_material 'CrystalStructure 3.6.0'
_computing_structure_refinement 'SHELXL-97 (Sheldrick, 1997)'
_computing_structure_solution SIR92
_diffrn_ambient_temperature 200(2)
_diffrn_detector_area_resol_mean 10.00
_diffrn_measured_fraction_theta_full 0.991
_diffrn_measured_fraction_theta_max 0.991
_diffrn_measurement_device_type 'Rigaku RAXIS-RAPID'
_diffrn_measurement_method \w
_diffrn_radiation_monochromator graphite
_diffrn_radiation_source 'fine-focus sealed tube'
_diffrn_radiation_type MoK\a
_diffrn_radiation_wavelength 0.71075
_diffrn_reflns_av_R_equivalents 0.0780
_diffrn_reflns_av_sigmaI/netI 0.0804
_diffrn_reflns_limit_h_max 24
_diffrn_reflns_limit_h_min -24
_diffrn_reflns_limit_k_max 16
_diffrn_reflns_limit_k_min -16
_diffrn_reflns_limit_l_max 33
_diffrn_reflns_limit_l_min -29
_diffrn_reflns_number 48354
_diffrn_reflns_theta_full 27.48
_diffrn_reflns_theta_max 27.48
_diffrn_reflns_theta_min 3.08
_exptl_absorpt_coefficient_mu 0.821
_exptl_absorpt_correction_T_max 0.9224
_exptl_absorpt_correction_T_min 0.7909
_exptl_absorpt_correction_type empirical
_exptl_crystal_colour 'dark brown'
_exptl_crystal_density_diffrn 1.646
_exptl_crystal_density_method 'not measured'
_exptl_crystal_description block
_exptl_crystal_F_000 3048
_exptl_crystal_size_max 0.30
_exptl_crystal_size_mid 0.20
_exptl_crystal_size_min 0.10
_refine_diff_density_max 1.280
_refine_diff_density_min -1.513
_refine_diff_density_rms 0.127
_refine_ls_extinction_method none
_refine_ls_goodness_of_fit_ref 1.043
_refine_ls_hydrogen_treatment mixed
_refine_ls_matrix_type full
_refine_ls_number_parameters 768
_refine_ls_number_reflns 13788
_refine_ls_number_restraints 18
_refine_ls_restrained_S_all 1.042
_refine_ls_R_factor_all 0.0990
_refine_ls_R_factor_gt 0.0627
_refine_ls_shift/su_max 0.004
_refine_ls_shift/su_mean 0.000
_refine_ls_structure_factor_coef Fsqd
_refine_ls_weighting_details 'calc w=1/[\s^2^(Fo^2^)+(0.1002P)^2^+0.0000P] where P=(Fo^2^+2Fc^2^)/3'
_refine_ls_weighting_scheme calc
_refine_ls_wR_factor_gt 0.1630
_refine_ls_wR_factor_ref 0.1765
_reflns_number_gt 9051
_reflns_number_total 13788
_reflns_threshold_expression >2sigma(I)
_cod_depositor_comments
;
The following automatic conversions were performed:
'_symmetry_cell_setting' value 'Monoclinic' changed to 'monoclinic'
according to '/home/saulius/struct/CIF-dictionaries/cif_core.dic'
dictionary named 'cif_core.dic' version 2.4.1 from 2010-06-29.

Automatic conversion script
Id: cif_fix_enum 1527 2010-12-29 10:47:43Z saulius 
;
_cod_original_sg_symbol_H-M P2(1)/n
_cod_database_code 8000035

loop_
_symmetry_equiv_pos_as_xyz
'x, y, z'
'-x+1/2, y+1/2, -z+1/2'
'-x, -y, -z'
'x-1/2, -y-1/2, z-1/2'

loop_
_atom_site_label
_atom_site_type_symbol
_atom_site_fract_x
_atom_site_fract_y
_atom_site_fract_z
_atom_site_U_iso_or_equiv
_atom_site_adp_type
_atom_site_occupancy
_atom_site_symmetry_multiplicity
_atom_site_calc_flag
_atom_site_refinement_flags
_atom_site_disorder_assembly
_atom_site_disorder_group
Ru1 Ru 0.57173(2) 0.09827(3) 0.015615(15) 0.02633(12) Uani 1 1 d . . .
Ru2 Ru 0.94017(2) 0.38289(3) 0.014252(15) 0.02629(12) Uani 1 1 d . . .
S1 S 0.46359(7) 0.08578(10) -0.03327(5) 0.0282(3) Uani 1 1 d . . .
S2 S 1.04405(7) 0.42718(10) -0.03363(4) 0.0271(3) Uani 1 1 d . . .
N1 N 0.6547(2) 0.0903(4) 0.06837(16) 0.0330(10) Uani 1 1 d . . .
N2 N 0.5278(2) 0.1607(4) 0.08258(16) 0.0314(10) Uani 1 1 d . . .
N3 N 0.6318(2) 0.0598(4) -0.04813(15) 0.0282(9) Uani 1 1 d . . .
N4 N 0.5977(2) 0.2488(4) -0.01267(16) 0.0332(10) Uani 1 1 d . . .
N5 N 0.3985(3) 0.2623(5) -0.1089(2) 0.0533(14) Uani 1 1 d D . .
N6 N 0.8610(2) 0.3654(4) 0.06684(17) 0.0339(10) Uani 1 1 d . . .
N7 N 0.9940(2) 0.3255(3) 0.07867(16) 0.0319(10) Uani 1 1 d . . .
N8 N 0.8767(2) 0.4099(3) -0.05093(16) 0.0298(10) Uani 1 1 d . . .
N9 N 0.9221(2) 0.2270(4) -0.01227(17) 0.0321(10) Uani 1 1 d . . .
N10 N 1.1397(3) 0.2917(4) -0.10343(19) 0.0421(12) Uani 1 1 d D . .
C1 C 0.7198(3) 0.0564(5) 0.0586(2) 0.0420(14) Uani 1 1 d . . .
H1 H 0.7322 0.0436 0.0233 0.050 Uiso 1 1 calc R . .
C2 C 0.7699(3) 0.0391(6) 0.0974(3) 0.0529(17) Uani 1 1 d . . .
H2 H 0.8154 0.0149 0.0887 0.063 Uiso 1 1 calc R . .
C3 C 0.7526(3) 0.0577(6) 0.1485(3) 0.0547(17) Uani 1 1 d . . .
H3 H 0.7856 0.0454 0.1759 0.066 Uiso 1 1 calc R . .
C4 C 0.6871(4) 0.0942(5) 0.1593(2) 0.0450(15) Uani 1 1 d . . .
H4 H 0.6745 0.1068 0.1946 0.054 Uiso 1 1 calc R . .
C5 C 0.6388(3) 0.1132(4) 0.1194(2) 0.0334(12) Uani 1 1 d . . .
C6 C 0.5690(3) 0.1584(4) 0.1263(2) 0.0340(12) Uani 1 1 d . . .
C7 C 0.5461(3) 0.1977(5) 0.1738(2) 0.0434(15) Uani 1 1 d . . .
H5 H 0.5754 0.1937 0.2040 0.052 Uiso 1 1 calc R . .
C8 C 0.4800(4) 0.2430(6) 0.1768(2) 0.0516(17) Uani 1 1 d . . .
H6 H 0.4629 0.2687 0.2092 0.062 Uiso 1 1 calc R . .
C9 C 0.4397(3) 0.2502(5) 0.1319(2) 0.0460(15) Uani 1 1 d . . .
H7 H 0.3948 0.2825 0.1328 0.055 Uiso 1 1 calc R . .
C10 C 0.4652(3) 0.2099(5) 0.0858(2) 0.0374(13) Uani 1 1 d . . .
H8 H 0.4376 0.2170 0.0549 0.045 Uiso 1 1 calc R . .
C11 C 0.6547(3) -0.0384(4) -0.0611(2) 0.0335(12) Uani 1 1 d . . .
H9 H 0.6448 -0.0973 -0.0386 0.040 Uiso 1 1 calc R . .
C12 C 0.6920(3) -0.0572(5) -0.1057(2) 0.0429(14) Uani 1 1 d . . .
H10 H 0.7075 -0.1281 -0.1137 0.051 Uiso 1 1 calc R . .
C13 C 0.7068(3) 0.0263(5) -0.1387(2) 0.0434(14) Uani 1 1 d . . .
H11 H 0.7298 0.0139 -0.1708 0.052 Uiso 1 1 calc R . .
C14 C 0.6874(3) 0.1290(5) -0.1242(2) 0.0435(14) Uani 1 1 d . . .
H12 H 0.6990 0.1889 -0.1455 0.052 Uiso 1 1 calc R . .
C15 C 0.6510(3) 0.1446(5) -0.0786(2) 0.0358(12) Uani 1 1 d . . .
C16 C 0.6324(3) 0.2501(5) -0.0581(2) 0.0349(12) Uani 1 1 d . . .
C17 C 0.6526(3) 0.3475(5) -0.0809(3) 0.0481(15) Uani 1 1 d . . .
H13 H 0.6776 0.3469 -0.1128 0.058 Uiso 1 1 calc R . .
C18 C 0.6368(4) 0.4434(6) -0.0577(3) 0.0566(18) Uani 1 1 d . . .
H14 H 0.6506 0.5097 -0.0732 0.068 Uiso 1 1 calc R . .
C19 C 0.6008(4) 0.4426(5) -0.0118(3) 0.0532(17) Uani 1 1 d . . .
H15 H 0.5895 0.5081 0.0055 0.064 Uiso 1 1 calc R . .
C20 C 0.5813(3) 0.3449(5) 0.0086(2) 0.0453(15) Uani 1 1 d . . .
H16 H 0.5546 0.3450 0.0397 0.054 Uiso 1 1 calc R . .
C21 C 0.4778(3) 0.1072(5) -0.1030(2) 0.0359(13) Uani 1 1 d . . .
H17 H 0.5172 0.1579 -0.1075 0.043 Uiso 1 1 calc R . .
H18 H 0.4906 0.0379 -0.1195 0.043 Uiso 1 1 calc R . .
C22 C 0.4140(3) 0.1519(5) -0.1298(2) 0.0438(15) Uani 1 1 d D . .
H19 H 0.3737 0.1036 -0.1237 0.053 Uiso 1 1 calc R . .
H20 H 0.4217 0.1559 -0.1680 0.053 Uiso 1 1 calc R . .
C23 C 0.7922(3) 0.3857(5) 0.0567(2) 0.0414(14) Uani 1 1 d . . .
H24 H 0.7776 0.4022 0.0219 0.050 Uiso 1 1 calc R . .
C24 C 0.7441(4) 0.3827(6) 0.0956(3) 0.0556(17) Uani 1 1 d . . .
H25 H 0.6965 0.3987 0.0880 0.067 Uiso 1 1 calc R . .
C25 C 0.7643(4) 0.3564(6) 0.1459(3) 0.064(2) Uani 1 1 d . . .
H26 H 0.7310 0.3539 0.1731 0.077 Uiso 1 1 calc R . .
C26 C 0.8337(4) 0.3339(5) 0.1563(2) 0.0474(15) Uani 1 1 d . . .
H27 H 0.8487 0.3160 0.1908 0.057 Uiso 1 1 calc R . .
C27 C 0.8809(3) 0.3375(4) 0.1163(2) 0.0361(13) Uani 1 1 d . . .
C28 C 0.9559(3) 0.3121(4) 0.1228(2) 0.0368(13) Uani 1 1 d . . .
C29 C 0.9849(4) 0.2697(5) 0.1683(2) 0.0498(16) Uani 1 1 d . . .
H28 H 0.9573 0.2616 0.1986 0.060 Uiso 1 1 calc R . .
C30 C 1.0544(4) 0.2393(6) 0.1691(3) 0.0579(19) Uani 1 1 d . . .
H29 H 1.0756 0.2128 0.2003 0.069 Uiso 1 1 calc R . .
C31 C 1.0606(3) 0.2890(4) 0.0795(2) 0.0392(13) Uani 1 1 d . . .
H31 H 1.0867 0.2914 0.0481 0.047 Uiso 1 1 calc R . .
C32 C 1.0919(4) 0.2481(5) 0.1243(2) 0.0475(15) Uani 1 1 d . . .
H30 H 1.1394 0.2263 0.1239 0.057 Uiso 1 1 calc R . .
C33 C 0.8478(3) 0.5033(5) -0.0660(2) 0.0359(13) Uani 1 1 d . . .
H32 H 0.8515 0.5634 -0.0431 0.043 Uiso 1 1 calc R . .
C34 C 0.8129(3) 0.5170(6) -0.1133(2) 0.0477(16) Uani 1 1 d . . .
H33 H 0.7915 0.5841 -0.1218 0.057 Uiso 1 1 calc R . .
C35 C 0.8095(4) 0.4313(6) -0.1479(2) 0.0521(17) Uani 1 1 d . . .
H34 H 0.7899 0.4401 -0.1820 0.063 Uiso 1 1 calc R . .
C36 C 0.8357(3) 0.3311(6) -0.1314(2) 0.0472(16) Uani 1 1 d . . .
H35 H 0.8320 0.2700 -0.1537 0.057 Uiso 1 1 calc R . .
C37 C 0.8666(3) 0.3219(5) -0.0829(2) 0.0369(13) Uani 1 1 d . . .
C38 C 0.8874(3) 0.2179(5) -0.0585(2) 0.0367(13) Uani 1 1 d . . .
C39 C 0.8666(3) 0.1206(5) -0.0798(3) 0.0549(18) Uani 1 1 d . . .
H36 H 0.8442 0.1174 -0.1132 0.066 Uiso 1 1 calc R . .
C40 C 0.8795(4) 0.0279(6) -0.0511(3) 0.062(2) Uani 1 1 d . . .
H37 H 0.8649 -0.0404 -0.0640 0.074 Uiso 1 1 calc R . .
C41 C 0.9133(3) 0.0361(5) -0.0038(3) 0.0504(16) Uani 1 1 d . . .
H38 H 0.9222 -0.0267 0.0165 0.060 Uiso 1 1 calc R . .
C42 C 0.9342(3) 0.1344(5) 0.0140(2) 0.0415(14) Uani 1 1 d . . .
H39 H 0.9586 0.1381 0.0466 0.050 Uiso 1 1 calc R . .
C43 C 1.0323(3) 0.4018(5) -0.10426(19) 0.0336(12) Uani 1 1 d . . .
H40 H 1.0017 0.3383 -0.1095 0.040 Uiso 1 1 calc R . .
H41 H 1.0092 0.4648 -0.1208 0.040 Uiso 1 1 calc R . .
C44 C 1.1013(3) 0.3820(5) -0.1301(2) 0.0378(13) Uani 1 1 d D . .
H42 H 1.0933 0.3636 -0.1674 0.045 Uiso 1 1 calc R . .
H43 H 1.1299 0.4485 -0.1285 0.045 Uiso 1 1 calc R . .
H21 H 0.434(2) 0.291(4) -0.121(3) 0.20(7) Uiso 1 1 d D . .
H22 H 0.390(3) 0.278(4) -0.0741(10) 0.09(3) Uiso 1 1 d D . .
H23 H 0.3523(16) 0.274(4) -0.1264(18) 0.048(18) Uiso 1 1 d D . .
H44 H 1.1747(17) 0.267(4) -0.1185(17) 0.06(2) Uiso 1 1 d D . .
H45 H 1.156(3) 0.312(4) -0.0680(12) 0.09(3) Uiso 1 1 d D . .
H46 H 1.1126(18) 0.231(2) -0.1019(17) 0.023(14) Uiso 1 1 d D . .
N11 N 0.9698(5) -0.1764(7) -0.3163(3) 0.099(3) Uani 1 1 d . . .
C45 C 0.8920(5) -0.0300(7) -0.2790(4) 0.085(3) Uani 1 1 d . . .
H47 H 0.8874 0.0280 -0.3050 0.127 Uiso 1 1 calc R . .
H48 H 0.9132 -0.0012 -0.2468 0.127 Uiso 1 1 calc R . .
H49 H 0.8458 -0.0595 -0.2714 0.127 Uiso 1 1 calc R . .
C46 C 0.9357(5) -0.1139(7) -0.2995(3) 0.065(2) Uani 1 1 d . . .
N12 N 1.0730(5) 0.0057(6) -0.3815(3) 0.089(2) Uani 1 1 d . . .
C47 C 1.0995(5) 0.0361(7) -0.2826(3) 0.085(3) Uani 1 1 d . . .
H50 H 1.0644 -0.0020 -0.2621 0.127 Uiso 1 1 calc R . .
H51 H 1.0980 0.1133 -0.2745 0.127 Uiso 1 1 calc R . .
H52 H 1.1460 0.0077 -0.2740 0.127 Uiso 1 1 calc R . .
C48 C 1.0848(5) 0.0201(7) -0.3387(4) 0.071(2) Uani 1 1 d . . .
N13 N 1.0524(5) -0.4866(7) -0.2460(3) 0.106(3) Uani 1 1 d . . .
C49 C 0.9186(6) -0.4746(12) -0.2574(5) 0.134(5) Uani 1 1 d . . .
H53 H 0.9005 -0.4221 -0.2323 0.200 Uiso 1 1 calc R . .
H54 H 0.8968 -0.5449 -0.2514 0.200 Uiso 1 1 calc R . .
H55 H 0.9079 -0.4504 -0.2932 0.200 Uiso 1 1 calc R . .
C50 C 0.9936(6) -0.4840(7) -0.2505(3) 0.073(2) Uani 1 1 d . . .
Cl1 Cl 0.73156(16) -0.3145(3) 0.20996(12) 0.0383(7) Uiso 0.50 1 d P A 1
O1 O 0.6662(3) -0.2905(5) 0.2274(2) 0.0844(17) Uiso 1 1 d . . .
O2 O 0.7374(5) -0.2536(8) 0.1564(3) 0.045(2) Uiso 0.50 1 d P A 1
O3 O 0.7776(7) -0.2240(11) 0.2381(5) 0.072(3) Uiso 0.50 1 d P A 1
O4 O 0.7534(5) -0.4109(8) 0.2189(4) 0.061(3) Uiso 0.50 1 d P A 1
Cl1B Cl 0.7382(2) -0.2710(4) 0.21017(14) 0.0496(9) Uiso 0.50 1 d P A 2
O2B O 0.7299(5) -0.3130(9) 0.1550(4) 0.055(2) Uiso 0.50 1 d P A 2
O3B O 0.8009(9) -0.2712(13) 0.2282(6) 0.104(5) Uiso 0.50 1 d P A 2
O4B O 0.728(2) -0.159(3) 0.2152(14) 0.291(16) Uiso 0.50 1 d P A 2
Cl2 Cl 1.03394(12) 0.07712(19) -0.14996(9) 0.0745(6) Uiso 1 1 d . . .
O5 O 1.0366(3) 0.1216(5) -0.0979(2) 0.0749(15) Uiso 1 1 d . B .
O6 O 1.1042(6) 0.1035(9) -0.1692(4) 0.070(3) Uiso 0.50 1 d P B 1
O7 O 1.0291(11) -0.0349(16) -0.1382(8) 0.147(6) Uiso 0.50 1 d P B 1
O8 O 0.9894(8) 0.1315(11) -0.1787(5) 0.089(4) Uiso 0.50 1 d P B 1
O6B O 1.0756(10) -0.0152(14) -0.1631(6) 0.120(5) Uiso 0.50 1 d P B 2
O7B O 0.9660(8) 0.0389(12) -0.1665(5) 0.104(4) Uiso 0.50 1 d P B 2
O8B O 1.0457(10) 0.1604(14) -0.1884(7) 0.127(5) Uiso 0.50 1 d P B 2
Cl3 Cl 0.73089(8) -0.28563(13) 0.00095(6) 0.0448(4) Uiso 1 1 d . . .
O9 O 0.7558(3) -0.3810(4) 0.0266(2) 0.0630(13) Uiso 1 1 d . C .
O10 O 0.7552(8) -0.1922(12) 0.0264(6) 0.095(4) Uiso 0.50 1 d P C 1
O11 O 0.7520(7) -0.2799(10) -0.0513(5) 0.085(3) Uiso 0.50 1 d P C 1
O12 O 0.6552(5) -0.2994(7) -0.0005(3) 0.051(2) Uiso 0.50 1 d P C 1
O10B O 0.7886(9) -0.2457(13) -0.0241(6) 0.116(5) Uiso 0.50 1 d P C 2
O11B O 0.6850(9) -0.2977(13) -0.0391(6) 0.120(5) Uiso 0.50 1 d P C 2
O12B O 0.7209(6) -0.1979(9) 0.0375(4) 0.062(3) Uiso 0.50 1 d P C 2
Cl4 Cl 0.73354(9) -0.27145(14) -0.23018(6) 0.0496(4) Uiso 1 1 d . . .
O13 O 0.6949(7) -0.3331(11) -0.2677(5) 0.088(4) Uiso 0.50 1 d P D 1
O14 O 0.6909(9) -0.1738(13) -0.2331(6) 0.111(5) Uiso 0.50 1 d P D 1
O15 O 0.7463(9) -0.2658(14) -0.1764(6) 0.113(5) Uiso 0.50 1 d P D 1
O16 O 0.7887(8) -0.2362(12) -0.2619(6) 0.103(4) Uiso 0.50 1 d P D 1
O13B O 0.7178(5) -0.3191(9) -0.1803(4) 0.057(2) Uiso 0.50 1 d P D 2
O14B O 0.6652(7) -0.2523(11) -0.2473(5) 0.086(3) Uiso 0.50 1 d P D 2
O15B O 0.7639(12) -0.1825(18) -0.2221(8) 0.157(7) Uiso 0.50 1 d P D 2
O16B O 0.7751(14) -0.357(2) -0.2423(9) 0.192(9) Uiso 0.50 1 d P D 2

loop_
_atom_site_aniso_label
_atom_site_aniso_U_11
_atom_site_aniso_U_22
_atom_site_aniso_U_33
_atom_site_aniso_U_23
_atom_site_aniso_U_13
_atom_site_aniso_U_12
Ru1 0.0280(2) 0.0281(2) 0.0229(2) 0.00071(16) -0.00003(15) 0.00216(17)
Ru2 0.0291(2) 0.0271(2) 0.0225(2) -0.00033(16) -0.00146(16) 0.00204(17)
S1 0.0309(7) 0.0294(7) 0.0243(6) 0.0023(5) -0.0006(5) 0.0041(5)
S2 0.0301(7) 0.0295(7) 0.0218(6) -0.0013(5) -0.0007(5) 0.0043(5)
N1 0.034(2) 0.038(3) 0.028(2) -0.0024(19) -0.0016(18) 0.001(2)
N2 0.035(3) 0.031(2) 0.028(2) -0.0012(18) -0.0005(18) 0.0001(19)
N3 0.029(2) 0.033(2) 0.023(2) 0.0017(17) -0.0005(17) -0.0013(18)
N4 0.037(3) 0.035(3) 0.027(2) -0.0012(19) -0.0034(19) 0.001(2)
N5 0.057(4) 0.047(3) 0.056(4) 0.007(3) -0.009(3) 0.016(3)
N6 0.041(3) 0.027(2) 0.033(2) -0.0032(18) 0.006(2) 0.000(2)
N7 0.042(3) 0.027(2) 0.027(2) 0.0012(18) -0.0034(19) -0.004(2)
N8 0.027(2) 0.035(3) 0.027(2) -0.0004(18) -0.0021(17) 0.0037(18)
N9 0.029(2) 0.032(3) 0.034(2) -0.0057(19) -0.0006(19) 0.0003(19)
N10 0.041(3) 0.044(3) 0.041(3) -0.011(2) 0.004(2) 0.012(3)
C1 0.033(3) 0.056(4) 0.038(3) -0.003(3) -0.002(2) 0.001(3)
C2 0.038(4) 0.066(5) 0.055(4) -0.008(3) -0.010(3) 0.005(3)
C3 0.043(4) 0.062(5) 0.059(4) 0.000(3) -0.016(3) 0.001(3)
C4 0.057(4) 0.048(4) 0.029(3) -0.004(3) -0.009(3) -0.004(3)
C5 0.037(3) 0.032(3) 0.032(3) 0.001(2) -0.002(2) -0.001(2)
C6 0.040(3) 0.028(3) 0.034(3) 0.001(2) -0.003(2) -0.004(2)
C7 0.058(4) 0.050(4) 0.022(3) -0.005(2) -0.001(3) -0.007(3)
C8 0.059(4) 0.060(4) 0.037(3) -0.011(3) 0.013(3) -0.005(3)
C9 0.042(3) 0.046(4) 0.050(4) -0.015(3) 0.011(3) 0.002(3)
C10 0.038(3) 0.040(3) 0.035(3) -0.007(2) 0.002(2) 0.001(3)
C11 0.037(3) 0.032(3) 0.032(3) 0.002(2) 0.000(2) 0.002(2)
C12 0.038(3) 0.045(4) 0.046(3) -0.009(3) 0.013(3) 0.003(3)
C13 0.042(3) 0.051(4) 0.038(3) -0.008(3) 0.012(3) -0.002(3)
C14 0.049(4) 0.052(4) 0.030(3) 0.006(3) 0.007(3) -0.005(3)
C15 0.035(3) 0.039(3) 0.033(3) 0.004(2) 0.003(2) -0.001(2)
C16 0.036(3) 0.036(3) 0.032(3) 0.003(2) -0.001(2) -0.005(2)
C17 0.054(4) 0.040(4) 0.051(4) 0.008(3) 0.011(3) -0.010(3)
C18 0.069(5) 0.043(4) 0.059(4) 0.012(3) -0.004(4) -0.017(3)
C19 0.070(5) 0.035(4) 0.054(4) -0.005(3) -0.003(3) 0.002(3)
C20 0.052(4) 0.038(3) 0.046(3) -0.002(3) 0.007(3) -0.003(3)
C21 0.038(3) 0.041(3) 0.028(3) 0.008(2) 0.001(2) -0.001(3)
C22 0.057(4) 0.043(4) 0.031(3) 0.005(3) -0.008(3) -0.002(3)
C23 0.038(3) 0.047(4) 0.040(3) 0.001(3) 0.006(3) 0.003(3)
C24 0.044(4) 0.061(5) 0.062(4) 0.003(3) 0.014(3) 0.004(3)
C25 0.068(5) 0.067(5) 0.060(4) 0.000(4) 0.034(4) -0.005(4)
C26 0.058(4) 0.053(4) 0.032(3) 0.008(3) 0.005(3) -0.008(3)
C27 0.051(4) 0.029(3) 0.028(3) 0.000(2) 0.004(2) -0.003(3)
C28 0.053(4) 0.028(3) 0.029(3) -0.004(2) -0.006(2) -0.006(3)
C29 0.068(5) 0.046(4) 0.035(3) 0.012(3) -0.006(3) 0.000(3)
C30 0.074(5) 0.051(4) 0.047(4) 0.011(3) -0.021(4) 0.000(4)
C31 0.042(3) 0.031(3) 0.044(3) 0.007(2) -0.007(3) 0.001(3)
C32 0.048(4) 0.045(4) 0.050(4) 0.006(3) -0.009(3) 0.005(3)
C33 0.039(3) 0.035(3) 0.034(3) 0.000(2) -0.004(2) 0.003(2)
C34 0.045(4) 0.059(4) 0.039(3) 0.012(3) -0.015(3) -0.002(3)
C35 0.053(4) 0.076(5) 0.027(3) 0.001(3) -0.015(3) -0.009(4)
C36 0.042(4) 0.063(4) 0.036(3) -0.007(3) -0.006(3) -0.007(3)
C37 0.032(3) 0.041(3) 0.037(3) -0.008(2) -0.006(2) -0.002(2)
C38 0.030(3) 0.036(3) 0.045(3) -0.010(2) -0.002(2) 0.000(2)
C39 0.043(4) 0.043(4) 0.078(5) -0.021(3) -0.018(3) 0.000(3)
C40 0.046(4) 0.045(4) 0.094(6) -0.022(4) -0.013(4) -0.002(3)
C41 0.043(4) 0.028(3) 0.081(5) 0.004(3) 0.007(3) 0.002(3)
C42 0.040(3) 0.033(3) 0.052(4) -0.003(3) 0.008(3) 0.002(3)
C43 0.040(3) 0.039(3) 0.021(2) -0.007(2) -0.005(2) 0.007(2)
C44 0.049(4) 0.038(3) 0.027(3) -0.004(2) 0.006(2) 0.001(3)
N11 0.108(7) 0.095(6) 0.095(6) -0.016(5) 0.009(5) 0.019(5)
C45 0.088(7) 0.079(6) 0.087(6) -0.001(5) -0.002(5) 0.013(5)
C46 0.080(6) 0.062(5) 0.054(4) -0.001(4) 0.000(4) 0.008(4)
N12 0.133(7) 0.079(5) 0.056(4) -0.004(4) 0.021(4) 0.008(5)
C47 0.111(8) 0.068(6) 0.075(6) -0.001(4) -0.010(5) -0.002(5)
C48 0.084(6) 0.056(5) 0.074(5) 0.011(4) 0.021(5) 0.000(4)
N13 0.097(7) 0.107(7) 0.112(7) -0.035(5) -0.017(6) 0.012(6)
C49 0.109(10) 0.187(14) 0.105(9) -0.045(9) 0.001(7) -0.038(9)
C50 0.085(7) 0.081(6) 0.052(4) -0.005(4) -0.007(4) -0.002(5)

loop_
_atom_type_symbol
_atom_type_description
_atom_type_scat_dispersion_real
_atom_type_scat_dispersion_imag
_atom_type_scat_source
C C 0.0033 0.0016 'International Tables Vol C Tables 4.2.6.8 and 6.1.1.4'
H H 0.0000 0.0000 'International Tables Vol C Tables 4.2.6.8 and 6.1.1.4'
Cl Cl 0.1484 0.1585 'International Tables Vol C Tables 4.2.6.8 and 6.1.1.4'
N N 0.0061 0.0033 'International Tables Vol C Tables 4.2.6.8 and 6.1.1.4'
O O 0.0106 0.0060 'International Tables Vol C Tables 4.2.6.8 and 6.1.1.4'
Ru Ru -1.2594 0.8363 'International Tables Vol C Tables 4.2.6.8 and 6.1.1.4'
S S 0.1246 0.1234 'International Tables Vol C Tables 4.2.6.8 and 6.1.1.4'

loop_
_geom_angle_atom_site_label_1
_geom_angle_atom_site_label_2
_geom_angle_atom_site_label_3
_geom_angle
_geom_angle_site_symmetry_3
N3 Ru1 N4 78.09(17) .
N3 Ru1 N2 167.89(17) .
N4 Ru1 N2 93.08(17) .
N3 Ru1 N1 94.06(17) .
N4 Ru1 N1 94.84(17) .
N2 Ru1 N1 78.29(17) .
N3 Ru1 S1 93.50(12) .
N4 Ru1 S1 94.93(12) .
N2 Ru1 S1 95.53(12) .
N1 Ru1 S1 168.70(13) .
N3 Ru1 S1 95.11(13) 3_655
N4 Ru1 S1 170.14(12) 3_655
N2 Ru1 S1 94.63(13) 3_655
N1 Ru1 S1 92.74(13) 3_655
S1 Ru1 S1 78.22(5) 3_655
N6 Ru2 N7 78.86(18) .
N6 Ru2 N9 89.60(17) .
N7 Ru2 N9 91.10(17) .
N6 Ru2 N8 96.43(18) .
N7 Ru2 N8 168.38(17) .
N9 Ru2 N8 78.16(17) .
N6 Ru2 S2 168.01(13) .
N7 Ru2 S2 94.36(13) .
N9 Ru2 S2 100.49(13) .
N8 Ru2 S2 92.00(13) .
N6 Ru2 S2 93.47(13) 3_765
N7 Ru2 S2 96.46(12) 3_765
N9 Ru2 S2 172.26(12) 3_765
N8 Ru2 S2 94.41(12) 3_765
S2 Ru2 S2 77.35(5) 3_765
C21 S1 Ru1 111.00(19) .
C21 S1 Ru1 111.37(19) 3_655
Ru1 S1 Ru1 101.78(5) 3_655
C43 S2 Ru2 111.51(19) .
C43 S2 Ru2 112.27(19) 3_765
Ru2 S2 Ru2 102.65(5) 3_765
C1 N1 C5 117.4(4) .
C1 N1 Ru1 126.9(4) .
C5 N1 Ru1 115.4(4) .
C10 N2 C6 117.8(5) .
C10 N2 Ru1 126.3(3) .
C6 N2 Ru1 115.7(4) .
C11 N3 C15 118.1(5) .
C11 N3 Ru1 126.5(4) .
C15 N3 Ru1 115.4(4) .
C16 N4 C20 117.3(5) .
C16 N4 Ru1 115.9(4) .
C20 N4 Ru1 126.8(4) .
C22 N5 H21 96(3) .
C22 N5 H22 125(3) .
H21 N5 H22 114(4) .
C22 N5 H23 99(2) .
H21 N5 H23 120(5) .
H22 N5 H23 103(3) .
C27 N6 C23 118.9(5) .
C27 N6 Ru2 115.8(4) .
C23 N6 Ru2 125.2(4) .
C31 N7 C28 117.5(5) .
C31 N7 Ru2 126.2(4) .
C28 N7 Ru2 115.9(4) .
C33 N8 C37 117.4(4) .
C33 N8 Ru2 127.4(4) .
C37 N8 Ru2 115.2(3) .
C42 N9 C38 116.3(5) .
C42 N9 Ru2 127.1(4) .
C38 N9 Ru2 116.2(4) .
C44 N10 H44 117(3) .
C44 N10 H45 112(3) .
H44 N10 H45 106(4) .
C44 N10 H46 111(2) .
H44 N10 H46 100(3) .
H45 N10 H46 110(3) .
N1 C1 C2 123.5(6) .
C3 C2 C1 118.7(6) .
C4 C3 C2 119.0(6) .
C3 C4 C5 120.8(6) .
N1 C5 C4 120.5(5) .
N1 C5 C6 114.1(4) .
C4 C5 C6 125.4(5) .
N2 C6 C7 121.8(5) .
N2 C6 C5 115.6(5) .
C7 C6 C5 122.7(5) .
C6 C7 C8 119.3(5) .
C9 C8 C7 118.9(5) .
C10 C9 C8 119.2(6) .
N2 C10 C9 122.9(5) .
N3 C11 C12 122.4(5) .
C13 C12 C11 119.8(6) .
C12 C13 C14 118.4(5) .
C15 C14 C13 119.9(6) .
N3 C15 C14 121.1(5) .
N3 C15 C16 114.9(5) .
C14 C15 C16 123.9(5) .
N4 C16 C17 120.8(5) .
N4 C16 C15 115.2(5) .
C17 C16 C15 123.9(5) .
C18 C17 C16 120.6(6) .
C17 C18 C19 118.8(6) .
C18 C19 C20 118.4(6) .
N4 C20 C19 124.1(6) .
C22 C21 S1 111.7(4) .
C21 C22 N5 109.7(5) .
N6 C23 C24 121.1(6) .
C23 C24 C25 120.1(7) .
C24 C25 C26 119.1(6) .
C27 C26 C25 119.5(6) .
N6 C27 C26 121.3(6) .
N6 C27 C28 114.8(5) .
C26 C27 C28 123.9(5) .
N7 C28 C29 121.8(6) .
N7 C28 C27 114.3(5) .
C29 C28 C27 123.6(6) .
C30 C29 C28 119.4(6) .
C32 C30 C29 118.9(6) .
N7 C31 C32 122.3(6) .
C30 C32 C31 119.8(6) .
N8 C33 C34 123.5(5) .
C33 C34 C35 118.7(6) .
C34 C35 C36 118.4(5) .
C37 C36 C35 119.6(6) .
C36 C37 N8 121.8(6) .
C36 C37 C38 124.3(5) .
N8 C37 C38 113.8(4) .
N9 C38 C39 123.7(6) .
N9 C38 C37 114.9(5) .
C39 C38 C37 121.2(5) .
C38 C39 C40 117.8(6) .
C41 C40 C39 119.1(6) .
C42 C41 C40 119.7(6) .
N9 C42 C41 123.3(6) .
C44 C43 S2 111.1(4) .
N10 C44 C43 110.6(5) .
N11 C46 C45 178.0(11) .
N12 C48 C47 178.5(10) .
N13 C50 C49 176.8(12) .
O4 Cl1 O1 116.2(6) .
O4 Cl1 O2 125.1(6) .
O1 Cl1 O2 104.8(5) .
O4 Cl1 O3 113.5(7) .
O1 Cl1 O3 101.7(6) .
O2 Cl1 O3 90.5(6) .
Cl1 O1 Cl1B 22.1(2) .
O3B Cl1B O4B 95.6(17) .
O3B Cl1B O1 140.3(8) .
O4B Cl1B O1 90.3(16) .
O3B Cl1B O2B 115.0(9) .
O4B Cl1B O2B 114.3(15) .
O1 Cl1B O2B 97.7(5) .
O8 Cl2 O7 125.4(10) .
O8 Cl2 O6B 129.8(9) .
O7 Cl2 O6B 46.4(9) .
O8 Cl2 O5 109.7(7) .
O7 Cl2 O5 100.3(8) .
O6B Cl2 O5 120.5(7) .
O8 Cl2 O7B 54.8(8) .
O7 Cl2 O7B 71.4(10) .
O6B Cl2 O7B 99.8(9) .
O5 Cl2 O7B 114.7(6) .
O8 Cl2 O8B 49.9(8) .
O7 Cl2 O8B 148.4(11) .
O6B Cl2 O8B 108.5(10) .
O5 Cl2 O8B 110.6(7) .
O7B Cl2 O8B 100.5(9) .
O8 Cl2 O6 107.0(8) .
O7 Cl2 O6 110.3(10) .
O6B Cl2 O6 65.6(8) .
O5 Cl2 O6 101.6(5) .
O7B Cl2 O6 143.0(7) .
O8B Cl2 O6 57.6(8) .
O11B Cl3 O10B 101.9(10) .
O11B Cl3 O11 58.4(8) .
O10B Cl3 O11 45.2(7) .
O11B Cl3 O10 130.6(9) .
O10B Cl3 O10 69.8(9) .
O11 Cl3 O10 107.5(8) .
O11B Cl3 O9 117.7(7) .
O10B Cl3 O9 104.2(7) .
O11 Cl3 O9 112.3(6) .
O10 Cl3 O9 111.4(6) .
O11B Cl3 O12B 118.8(8) .
O10B Cl3 O12B 98.2(8) .
O11 Cl3 O12B 128.1(7) .
O10 Cl3 O12B 29.3(7) .
O9 Cl3 O12B 111.9(5) .
O11B Cl3 O12 48.0(7) .
O10B Cl3 O12 146.5(8) .
O11 Cl3 O12 106.3(6) .
O10 Cl3 O12 115.5(8) .
O9 Cl3 O12 103.8(4) .
O12B Cl3 O12 88.0(6) .
O15B Cl4 O16B 116.7(15) .
O15B Cl4 O15 73.8(11) .
O16B Cl4 O15 99.6(12) .
O15B Cl4 O14B 109.3(11) .
O16B Cl4 O14B 127.5(12) .
O15 Cl4 O14B 116.8(9) .
O15B Cl4 O16 58.3(10) .
O16B Cl4 O16 70.7(11) .
O15 Cl4 O16 115.3(9) .
O14B Cl4 O16 118.4(8) .
O15B Cl4 O13 144.3(11) .
O16B Cl4 O13 74.3(11) .
O15 Cl4 O13 140.5(9) .
O14B Cl4 O13 53.4(7) .
O16 Cl4 O13 99.7(8) .
O15B Cl4 O13B 108.4(10) .
O16B Cl4 O13B 90.5(11) .
O15 Cl4 O13B 35.3(7) .
O14B Cl4 O13B 98.1(7) .
O16 Cl4 O13B 143.3(7) .
O13 Cl4 O13B 105.2(7) .
O15B Cl4 O14 62.7(10) .
O16B Cl4 O14 163.7(12) .
O15 Cl4 O14 95.7(9) .
O14B Cl4 O14 47.3(7) .
O16 Cl4 O14 97.8(9) .
O13 Cl4 O14 97.1(8) .
O13B Cl4 O14 105.2(7) .

loop_
_geom_bond_atom_site_label_1
_geom_bond_atom_site_label_2
_geom_bond_distance
_geom_bond_site_symmetry_2
Ru1 N3 2.062(4) .
Ru1 N4 2.065(5) .
Ru1 N2 2.066(4) .
Ru1 N1 2.073(4) .
Ru1 S1 2.4096(14) .
Ru1 S1 2.4238(15) 3_655
Ru2 N6 2.050(5) .
Ru2 N7 2.057(4) .
Ru2 N9 2.075(4) .
Ru2 N8 2.076(4) .
Ru2 S2 2.4122(14) .
Ru2 S2 2.4240(15) 3_765
S1 C21 1.824(5) .
S1 Ru1 2.4238(15) 3_655
S2 C43 1.842(5) .
S2 Ru2 2.4240(15) 3_765
N1 C1 1.341(7) .
N1 C5 1.372(7) .
N2 C10 1.348(7) .
N2 C6 1.358(7) .
N3 C11 1.336(7) .
N3 C15 1.361(7) .
N4 C16 1.346(7) .
N4 C20 1.349(7) .
N5 C22 1.501(8) .
N5 H21 0.832(18) .
N5 H22 0.927(18) .
N5 H23 0.996(18) .
N6 C27 1.359(7) .
N6 C23 1.362(7) .
N7 C31 1.353(7) .
N7 C28 1.361(7) .
N8 C33 1.338(7) .
N8 C37 1.376(7) .
N9 C42 1.348(7) .
N9 C38 1.351(7) .
N10 C44 1.500(7) .
N10 H44 0.834(18) .
N10 H45 0.986(18) .
N10 H46 0.915(18) .
C1 C2 1.388(8) .
C2 C3 1.369(9) .
C3 C4 1.365(9) .
C4 C5 1.389(8) .
C5 C6 1.462(8) .
C6 C7 1.384(8) .
C7 C8 1.388(9) .
C8 C9 1.375(9) .
C9 C10 1.375(8) .
C11 C12 1.373(8) .
C12 C13 1.366(8) .
C13 C14 1.379(9) .
C14 C15 1.378(8) .
C15 C16 1.453(8) .
C16 C17 1.396(8) .
C17 C18 1.364(10) .
C18 C19 1.369(10) .
C19 C20 1.372(9) .
C21 C22 1.499(8) .
C23 C24 1.366(9) .
C24 C25 1.375(10) .
C25 C26 1.380(10) .
C26 C27 1.373(8) .
C27 C28 1.478(8) .
C28 C29 1.384(8) .
C29 C30 1.383(10) .
C30 C32 1.363(10) .
C31 C32 1.381(8) .
C33 C34 1.382(7) .
C34 C35 1.383(9) .
C35 C36 1.402(10) .
C36 C37 1.368(8) .
C37 C38 1.486(8) .
C38 C39 1.380(8) .
C39 C40 1.384(10) .
C40 C41 1.367(10) .
C41 C42 1.359(8) .
C43 C44 1.504(8) .
N11 C46 1.104(10) .
C45 C46 1.437(12) .
N12 C48 1.128(10) .
C47 C48 1.469(12) .
N13 C50 1.132(11) .
C49 C50 1.449(15) .
Cl1 O4 1.285(10) .
Cl1 O1 1.367(7) .
Cl1 O2 1.566(9) .
Cl1 O3 1.591(12) .
O1 Cl1B 1.473(7) .
Cl1B O3B 1.279(16) .
Cl1B O4B 1.41(4) .
Cl1B O2B 1.509(10) .
Cl2 O8 1.305(13) .
Cl2 O7 1.42(2) .
Cl2 O6B 1.437(17) .
Cl2 O5 1.440(6) .
Cl2 O7B 1.444(15) .
Cl2 O8B 1.445(18) .
Cl2 O6 1.475(11) .
Cl3 O11B 1.348(16) .
Cl3 O10B 1.376(16) .
Cl3 O11 1.400(13) .
Cl3 O10 1.403(15) .
Cl3 O9 1.430(5) .
Cl3 O12B 1.447(11) .
Cl3 O12 1.459(9) .
Cl4 O15B 1.26(2) .
Cl4 O16B 1.37(3) .
Cl4 O15 1.394(16) .
Cl4 O14B 1.395(13) .
Cl4 O16 1.409(15) .
Cl4 O13 1.425(12) .
Cl4 O13B 1.440(10) .
Cl4 O14 1.461(16) .
